data_7035034
loop_
_publ_author_name
'Albertin, Gabriele'
'Antoniutti, Stefano'
'Castro, Jes\'us'
'Dottorello, Gianluca'

_publ_section_title
;
 Preparation and reactivity of diazoalkane complexes of ruthenium
 stabilised by an indenyl ligand.
;
_journal_issue 19
_journal_name_full 'Dalton transactions (Cambridge, England : 2003)'
_journal_page_first 9289
_journal_page_last 9303
_journal_paper_doi 10.1039/c5dt00755k
_journal_volume 44
_journal_year 2015
_chemical_formula_moiety 'C41 H42 O3 P2 Ru, C24 H20 B'
_chemical_formula_sum 'C65 H63 B O3 P2 Ru'
_chemical_formula_weight 1065.97
_space_group_crystal_system triclinic
_space_group_IT_number 2
_space_group_name_Hall '-P 1'
_space_group_name_H-M_alt 'P -1'
_symmetry_space_group_name_Hall '-P 1'
_symmetry_space_group_name_H-M 'P -1'
_atom_sites_solution_hydrogens mixed
_audit_creation_method SHELXL-2014/6
_audit_update_record
;
2015-02-18 deposited with the CCDC.
2015-04-13 downloaded from the CCDC.
;
_cell_angle_alpha 108.948(5)
_cell_angle_beta 89.640(5)
_cell_angle_gamma 95.878(5)
_cell_formula_units_Z 2
_cell_length_a 11.8068(8)
_cell_length_b 13.0733(9)
_cell_length_c 19.3806(15)
_cell_measurement_reflns_used 8088
_cell_measurement_temperature 296(2)
_cell_measurement_theta_max 67.37
_cell_measurement_theta_min 2.41
_cell_volume 2813.3(4)
_computing_cell_refinement 'Bruker SAINT'
_computing_data_collection 'Bruker APEX2'
_computing_data_reduction 'Bruker SAINT'
_computing_molecular_graphics 'ORTEP3 for Windows (Farrugia, 1997)'
_computing_structure_refinement 'SHELXL-2014/6 (Sheldrick, 2014)'
_computing_structure_solution 'SHELXS-97 (Sheldrick, 1990)'
_diffrn_ambient_temperature 296(2)
_diffrn_measured_fraction_theta_full 0.940
_diffrn_measured_fraction_theta_max 0.929
_diffrn_measurement_device_type 'Bruker CCD Smart 6000'
_diffrn_measurement_method '\f and \w scans'
_diffrn_radiation_monochromator 'Incoatec Quazar MX multilayer optics'
_diffrn_radiation_source 'Incoatec I\muS microsource'
_diffrn_radiation_type CuK\a
_diffrn_radiation_wavelength 1.54178
_diffrn_reflns_av_R_equivalents 0.1303
_diffrn_reflns_av_unetI/netI 0.1519
_diffrn_reflns_laue_measured_fraction_full 0.940
_diffrn_reflns_laue_measured_fraction_max 0.929
_diffrn_reflns_limit_h_max 13
_diffrn_reflns_limit_h_min -14
_diffrn_reflns_limit_k_max 15
_diffrn_reflns_limit_k_min -15
_diffrn_reflns_limit_l_max 22
_diffrn_reflns_limit_l_min -23
_diffrn_reflns_number 28313
_diffrn_reflns_point_group_measured_fraction_full 0.940
_diffrn_reflns_point_group_measured_fraction_max 0.929
_diffrn_reflns_theta_full 67.679
_diffrn_reflns_theta_max 68.259
_diffrn_reflns_theta_min 2.411
_exptl_absorpt_coefficient_mu 3.135
_exptl_absorpt_correction_T_max 0.7529
_exptl_absorpt_correction_T_min 0.3955
_exptl_absorpt_correction_type multi-scan
_exptl_absorpt_process_details 'SADABS V2012/1 (Bruker AXS Inc.)'
_exptl_crystal_colour orange
_exptl_crystal_density_diffrn 1.258
_exptl_crystal_description prism
_exptl_crystal_F_000 1112
_exptl_crystal_size_max 0.122
_exptl_crystal_size_mid 0.068
_exptl_crystal_size_min 0.047
_refine_diff_density_max 1.985
_refine_diff_density_min -0.676
_refine_diff_density_rms 0.154
_refine_ls_extinction_method none
_refine_ls_goodness_of_fit_ref 1.070
_refine_ls_hydrogen_treatment constr
_refine_ls_matrix_type full
_refine_ls_number_parameters 652
_refine_ls_number_reflns 9573
_refine_ls_number_restraints 13
_refine_ls_restrained_S_all 1.071
_refine_ls_R_factor_all 0.1719
_refine_ls_R_factor_gt 0.1268
_refine_ls_shift/su_max 0.001
_refine_ls_shift/su_mean 0.000
_refine_ls_structure_factor_coef Fsqd
_refine_ls_weighting_details 'w=1/[\s^2^(Fo^2^)+(0.1903P)^2^+0.0360P] where P=(Fo^2^+2Fc^2^)/3'
_refine_ls_weighting_scheme calc
_refine_ls_wR_factor_gt 0.2831
_refine_ls_wR_factor_ref 0.3348
_reflns_Friedel_coverage 0.000
_reflns_number_gt 5680
_reflns_number_total 9573
_reflns_threshold_expression 'I > 2\s(I)'
_cod_data_source_file c5dt00755k1.cif
_cod_data_source_block 9d
_cod_depositor_comments 'Adding full bibliography for 7035033--7035035.cif.'
_cod_database_code 7035034
_shelx_space_group_comment
;
The symmetry employed for this shelxl refinement is uniquely defined
by the following loop, which should always be used as a source of
symmetry information in preference to the above space-group names.
They are only intended as comments.
;
_shelxl_version_number 2014/6

loop_
_space_group_symop_operation_xyz
'x, y, z'
'-x, -y, -z'

loop_
_atom_site_label
_atom_site_type_symbol
_atom_site_fract_x
_atom_site_fract_y
_atom_site_fract_z
_atom_site_U_iso_or_equiv
_atom_site_adp_type
_atom_site_occupancy
_atom_site_site_symmetry_order
_atom_site_calc_flag
_atom_site_refinement_flags_posn
_atom_site_refinement_flags_adp
_atom_site_refinement_flags_occupancy
CT1 H 0.4673 0.9887 0.6969 0.000 Uiso 0 1 d . U P
Ru Ru 0.63237(6) 0.99148(6) 0.71041(4) 0.0737(3) Uani 1 1 d . . .
C1 C 0.7020(8) 0.8828(7) 0.7272(5) 0.073(2) Uani 1 1 d . . .
C2 C 0.7472(10) 0.8011(8) 0.7334(6) 0.088(3) Uani 1 1 d . . .
H2 H 0.7724 0.7539 0.6903 0.105 Uiso 1 1 calc R U .
C3 C 0.7645(9) 0.7721(7) 0.7989(6) 0.079(2) Uani 1 1 d . . .
C4 C 0.6894(12) 0.7986(11) 0.8557(8) 0.103(3) Uani 1 1 d . . .
H4 H 0.6272 0.8350 0.8522 0.124 Uiso 1 1 calc R U .
C5 C 0.707(3) 0.7709(18) 0.9177(11) 0.165(9) Uani 1 1 d . . .
H5 H 0.6547 0.7883 0.9548 0.198 Uiso 1 1 calc R U .
C6 C 0.794(4) 0.721(2) 0.9261(14) 0.197(15) Uani 1 1 d . . .
H6 H 0.8043 0.7028 0.9680 0.236 Uiso 1 1 calc R U .
C7 C 0.871(3) 0.6971(17) 0.870(2) 0.182(13) Uani 1 1 d . . .
H7 H 0.9344 0.6637 0.8754 0.218 Uiso 1 1 calc R U .
C8 C 0.8574(13) 0.7201(12) 0.8065(10) 0.114(4) Uani 1 1 d . . .
H8 H 0.9095 0.7012 0.7695 0.137 Uiso 1 1 calc R U .
C11 C 0.4734(10) 0.9278(11) 0.6381(8) 0.106(3) Uani 1 1 d . U .
H11 H 0.4818 0.8785 0.5919 0.127 Uiso 1 1 calc R U .
C12 C 0.4610(10) 0.8995(11) 0.7026(9) 0.111(3) Uani 1 1 d . U .
H12 H 0.4517 0.8291 0.7047 0.134 Uiso 1 1 calc R U .
C13 C 0.4649(10) 0.9941(12) 0.7623(9) 0.117(4) Uani 1 1 d . U .
H13 H 0.4665 1.0010 0.8116 0.140 Uiso 1 1 calc R U .
C14 C 0.4593(10) 1.1973(13) 0.7612(12) 0.132(5) Uani 1 1 d . U .
H14 H 0.4589 1.2315 0.8114 0.159 Uiso 1 1 calc R U .
C15 C 0.4533(15) 1.2532(14) 0.712(2) 0.168(7) Uani 1 1 d . U .
H15 H 0.4432 1.3267 0.7305 0.201 Uiso 1 1 calc R U .
C16 C 0.461(2) 1.211(2) 0.639(2) 0.183(8) Uani 1 1 d . U .
H16 H 0.4634 1.2556 0.6098 0.219 Uiso 1 1 calc R U .
C17 C 0.4643(13) 1.105(2) 0.6100(12) 0.137(5) Uani 1 1 d . U .
H17 H 0.4620 1.0734 0.5595 0.165 Uiso 1 1 calc R U .
C18 C 0.4659(7) 1.0823(9) 0.7286(6) 0.086(3) Uani 1 1 d . U .
C19 C 0.4713(8) 1.0400(10) 0.6531(6) 0.085(3) Uani 1 1 d . . .
P1 P 0.77705(16) 0.99571(17) 0.62740(12) 0.0629(5) Uani 1 1 d . . .
C21 C 0.7925(7) 0.8608(7) 0.5594(5) 0.070(2) Uani 1 1 d . . .
C22 C 0.8915(9) 0.8388(9) 0.5231(6) 0.085(3) Uani 1 1 d . . .
H22 H 0.9538 0.8915 0.5328 0.102 Uiso 1 1 calc R U .
C23 C 0.8982(11) 0.7391(10) 0.4727(6) 0.092(3) Uani 1 1 d . . .
H23 H 0.9664 0.7243 0.4491 0.111 Uiso 1 1 calc R U .
C24 C 0.8094(12) 0.6614(10) 0.4557(7) 0.097(3) Uani 1 1 d . . .
H24 H 0.8154 0.5948 0.4199 0.117 Uiso 1 1 calc R U .
C25 C 0.7125(12) 0.6813(11) 0.4911(7) 0.106(4) Uani 1 1 d . . .
H25 H 0.6512 0.6275 0.4805 0.127 Uiso 1 1 calc R U .
C26 C 0.7026(10) 0.7784(9) 0.5420(6) 0.089(3) Uani 1 1 d . . .
H26 H 0.6343 0.7905 0.5661 0.107 Uiso 1 1 calc R U .
C31 C 0.7603(7) 1.0870(7) 0.5741(5) 0.069(2) Uani 1 1 d . . .
C32 C 0.7293(9) 1.1884(8) 0.6106(6) 0.079(2) Uani 1 1 d . . .
H32 H 0.7123 1.2075 0.6598 0.095 Uiso 1 1 calc R U .
C33 C 0.7233(11) 1.2628(10) 0.5733(8) 0.097(3) Uani 1 1 d . . .
H33 H 0.7041 1.3323 0.5981 0.117 Uiso 1 1 calc R U .
C34 C 0.7453(9) 1.2349(10) 0.5009(7) 0.090(3) Uani 1 1 d . . .
H34 H 0.7404 1.2848 0.4764 0.108 Uiso 1 1 calc R U .
C35 C 0.7744(9) 1.1335(12) 0.4645(6) 0.091(3) Uani 1 1 d . . .
H35 H 0.7882 1.1142 0.4148 0.109 Uiso 1 1 calc R U .
C36 C 0.7836(8) 1.0583(9) 0.5009(5) 0.079(2) Uani 1 1 d . . .
H36 H 0.8053 0.9898 0.4761 0.095 Uiso 1 1 calc R U .
C41 C 0.9253(7) 1.0371(8) 0.6630(5) 0.0678(19) Uani 1 1 d . . .
C42 C 0.9870(9) 1.1254(10) 0.6565(7) 0.087(3) Uani 1 1 d . . .
H42 H 0.9532 1.1701 0.6357 0.105 Uiso 1 1 calc R U .
C43 C 1.0986(10) 1.1510(12) 0.6798(9) 0.108(4) Uani 1 1 d . . .
H43 H 1.1413 1.2100 0.6722 0.130 Uiso 1 1 calc R U .
C44 C 1.1476(9) 1.0893(12) 0.7145(8) 0.102(4) Uani 1 1 d . . .
H44 H 1.2224 1.1076 0.7323 0.123 Uiso 1 1 calc R U .
C45 C 1.0859(10) 1.0029(12) 0.7223(7) 0.100(3) Uani 1 1 d . . .
H45 H 1.1185 0.9617 0.7464 0.119 Uiso 1 1 calc R U .
C46 C 0.9769(9) 0.9727(10) 0.6961(6) 0.089(3) Uani 1 1 d . . .
H46 H 0.9371 0.9098 0.7002 0.107 Uiso 1 1 calc R U .
P2 P 0.7297(2) 1.1227(2) 0.80511(13) 0.0744(6) Uani 1 1 d . . .
O21 O 0.6527(9) 1.1551(12) 0.8706(6) 0.140(4) Uani 1 1 d . . .
O22 O 0.8458(8) 1.1079(9) 0.8371(5) 0.112(3) Uani 1 1 d . . .
O23 O 0.7663(9) 1.2282(7) 0.7866(5) 0.106(2) Uani 1 1 d . . .
C51 C 0.674(2) 1.225(2) 0.9432(11) 0.177(10) Uani 1 1 d . . .
H51A H 0.7407 1.2757 0.9461 0.212 Uiso 1 1 calc R U .
H51B H 0.6867 1.1826 0.9750 0.212 Uiso 1 1 calc R U .
C52 C 0.572(3) 1.283(4) 0.9650(16) 0.32(3) Uani 1 1 d . . .
H52A H 0.5050 1.2328 0.9477 0.479 Uiso 1 1 calc R U .
H52B H 0.5737 1.3402 0.9442 0.479 Uiso 1 1 calc R U .
H52C H 0.5717 1.3128 1.0172 0.479 Uiso 1 1 calc R U .
C53 C 0.872(2) 1.0536(17) 0.8834(12) 0.155(8) Uani 1 1 d . . .
H53A H 0.8980 0.9846 0.8550 0.186 Uiso 1 1 calc R U .
H53B H 0.8041 1.0383 0.9080 0.186 Uiso 1 1 calc R U .
C54 C 0.959(2) 1.113(2) 0.9371(12) 0.175(10) Uani 1 1 d . . .
H54A H 1.0187 1.1443 0.9145 0.263 Uiso 1 1 calc R U .
H54B H 0.9887 1.0641 0.9585 0.263 Uiso 1 1 calc R U .
H54C H 0.9263 1.1692 0.9744 0.263 Uiso 1 1 calc R U .
C55 C 0.853(2) 1.3154(13) 0.8187(11) 0.145(7) Uani 1 1 d . . .
H55A H 0.8538 1.3321 0.8713 0.174 Uiso 1 1 calc R U .
H55B H 0.9268 1.2916 0.8018 0.174 Uiso 1 1 calc R U .
C56 C 0.840(4) 1.4041(19) 0.8034(19) 0.237(18) Uani 1 1 d . . .
H56A H 0.8847 1.4054 0.7619 0.355 Uiso 1 1 calc R U .
H56B H 0.8655 1.4666 0.8445 0.355 Uiso 1 1 calc R U .
H56C H 0.7615 1.4054 0.7925 0.355 Uiso 1 1 calc R U .
B B 0.7533(10) 0.3699(10) 0.2282(7) 0.083(3) Uani 1 1 d . . .
C11B C 0.7290(10) 0.2431(9) 0.1753(6) 0.084(3) Uani 1 1 d . . .
C12B C 0.8083(13) 0.1713(11) 0.1586(8) 0.108(4) Uani 1 1 d . . .
H12B H 0.8799 0.1934 0.1814 0.130 Uiso 1 1 calc R U .
C13B C 0.7885(18) 0.0670(14) 0.1095(10) 0.126(5) Uani 1 1 d . . .
H13B H 0.8467 0.0219 0.0996 0.151 Uiso 1 1 calc R U .
C14B C 0.687(2) 0.0305(13) 0.0762(10) 0.135(6) Uani 1 1 d . . .
H14B H 0.6730 -0.0400 0.0438 0.162 Uiso 1 1 calc R U .
C15B C 0.6040(16) 0.0978(13) 0.0903(9) 0.124(5) Uani 1 1 d . . .
H15B H 0.5329 0.0740 0.0672 0.148 Uiso 1 1 calc R U .
C16B C 0.6245(14) 0.2010(11) 0.1386(8) 0.109(4) Uani 1 1 d . . .
H16B H 0.5657 0.2455 0.1475 0.131 Uiso 1 1 calc R U .
C21B C 0.6401(10) 0.4086(8) 0.2761(8) 0.096(3) Uani 1 1 d . . .
C22B C 0.6233(13) 0.4027(11) 0.3462(9) 0.112(4) Uani 1 1 d . . .
H22B H 0.6827 0.3824 0.3685 0.134 Uiso 1 1 calc R U .
C23B C 0.5263(18) 0.4245(12) 0.3843(11) 0.132(7) Uani 1 1 d . . .
H23B H 0.5217 0.4217 0.4316 0.159 Uiso 1 1 calc R U .
C24B C 0.434(2) 0.4510(14) 0.351(2) 0.171(12) Uani 1 1 d . . .
H24B H 0.3669 0.4648 0.3764 0.205 Uiso 1 1 calc R U .
C25B C 0.4431(16) 0.4566(14) 0.2835(17) 0.149(8) Uani 1 1 d . . .
H25B H 0.3813 0.4740 0.2615 0.179 Uiso 1 1 calc R U .
C26B C 0.5465(12) 0.4362(10) 0.2444(12) 0.126(6) Uani 1 1 d . . .
H26B H 0.5514 0.4413 0.1977 0.151 Uiso 1 1 calc R U .
C31B C 0.7857(9) 0.4436(9) 0.1741(6) 0.086(3) Uani 1 1 d . . .
C32B C 0.8366(11) 0.4015(11) 0.1076(7) 0.096(3) Uani 1 1 d . . .
H32B H 0.8477 0.3282 0.0924 0.116 Uiso 1 1 calc R U .
C33B C 0.8721(16) 0.4612(14) 0.0621(8) 0.120(5) Uani 1 1 d . . .
H33B H 0.9062 0.4291 0.0180 0.144 Uiso 1 1 calc R U .
C34B C 0.8550(19) 0.5696(17) 0.0847(12) 0.142(6) Uani 1 1 d . . .
H34B H 0.8785 0.6124 0.0561 0.171 Uiso 1 1 calc R U .
C35B C 0.8031(17) 0.6146(14) 0.1497(12) 0.132(5) Uani 1 1 d . . .
H35B H 0.7876 0.6867 0.1636 0.159 Uiso 1 1 calc R U .
C36B C 0.7743(13) 0.5543(10) 0.1934(9) 0.109(4) Uani 1 1 d . . .
H36B H 0.7454 0.5887 0.2389 0.131 Uiso 1 1 calc R U .
C41B C 0.8619(10) 0.3869(9) 0.2861(6) 0.085(3) Uani 1 1 d . . .
C42B C 0.9456(10) 0.4737(11) 0.3027(7) 0.094(3) Uani 1 1 d . . .
H42B H 0.9435 0.5234 0.2777 0.113 Uiso 1 1 calc R U .
C43B C 1.0317(12) 0.4913(15) 0.3538(9) 0.120(5) Uani 1 1 d . . .
H43B H 1.0851 0.5520 0.3634 0.144 Uiso 1 1 calc R U .
C44B C 1.0380(18) 0.418(2) 0.3903(9) 0.140(6) Uani 1 1 d . . .
H44B H 1.0951 0.4303 0.4257 0.168 Uiso 1 1 calc R U .
C45B C 0.9608(16) 0.3286(17) 0.3749(9) 0.126(5) Uani 1 1 d . . .
H45B H 0.9672 0.2767 0.3976 0.151 Uiso 1 1 calc R U .
C46B C 0.8740(13) 0.3158(13) 0.3258(7) 0.107(4) Uani 1 1 d . . .
H46B H 0.8195 0.2563 0.3180 0.128 Uiso 1 1 calc R U .

loop_
_atom_site_aniso_label
_atom_site_aniso_U_11
_atom_site_aniso_U_22
_atom_site_aniso_U_33
_atom_site_aniso_U_23
_atom_site_aniso_U_13
_atom_site_aniso_U_12
Ru 0.0654(4) 0.0748(4) 0.0779(5) 0.0232(3) -0.0009(3) -0.0012(3)
C1 0.079(5) 0.068(5) 0.063(5) 0.014(4) -0.003(4) -0.013(4)
C2 0.109(7) 0.065(5) 0.088(7) 0.024(5) 0.012(5) 0.007(5)
C3 0.079(5) 0.063(4) 0.098(7) 0.030(5) -0.003(5) 0.010(4)
C4 0.109(8) 0.105(8) 0.108(9) 0.048(7) 0.013(7) 0.023(7)
C5 0.27(3) 0.139(14) 0.112(12) 0.071(11) 0.022(14) 0.049(17)
C6 0.33(4) 0.143(17) 0.129(17) 0.062(15) -0.08(2) 0.03(2)
C7 0.19(2) 0.110(11) 0.25(3) 0.060(16) -0.12(2) 0.014(13)
C8 0.099(8) 0.108(8) 0.146(12) 0.045(8) 0.004(8) 0.040(7)
C11 0.085(6) 0.097(7) 0.110(7) -0.005(6) -0.043(6) 0.015(6)
C12 0.071(6) 0.097(6) 0.164(10) 0.050(6) -0.012(6) -0.024(6)
C13 0.068(6) 0.120(7) 0.150(9) 0.028(6) 0.063(7) 0.010(6)
C14 0.065(6) 0.105(7) 0.188(13) -0.009(8) 0.001(7) 0.025(6)
C15 0.081(8) 0.092(8) 0.33(2) 0.060(10) -0.002(15) 0.026(7)
C16 0.134(14) 0.169(14) 0.31(2) 0.168(16) 0.00(2) 0.025(15)
C17 0.094(8) 0.196(14) 0.153(12) 0.097(11) -0.010(8) 0.021(10)
C18 0.045(4) 0.094(5) 0.099(7) 0.002(5) -0.001(4) 0.012(4)
C19 0.061(4) 0.100(7) 0.093(7) 0.029(6) -0.009(4) 0.017(5)
P1 0.0566(10) 0.0644(10) 0.0655(12) 0.0195(9) 0.0008(8) 0.0025(8)
C21 0.066(4) 0.074(5) 0.069(5) 0.020(4) 0.004(4) 0.013(4)
C22 0.085(6) 0.090(6) 0.079(6) 0.027(5) 0.009(5) 0.011(5)
C23 0.098(7) 0.097(7) 0.077(7) 0.017(6) 0.015(5) 0.026(6)
C24 0.119(9) 0.079(6) 0.079(7) 0.004(5) 0.008(6) 0.019(6)
C25 0.103(8) 0.096(8) 0.092(8) 0.002(6) 0.004(6) -0.012(6)
C26 0.089(6) 0.085(6) 0.075(6) 0.002(5) 0.000(5) 0.009(5)
C31 0.060(4) 0.069(5) 0.077(6) 0.024(4) -0.009(4) -0.003(4)
C32 0.086(6) 0.078(5) 0.074(6) 0.028(4) -0.005(4) 0.009(5)
C33 0.106(8) 0.081(6) 0.107(9) 0.036(6) -0.001(6) 0.004(6)
C34 0.085(6) 0.093(7) 0.104(8) 0.050(6) -0.004(5) -0.002(5)
C35 0.080(6) 0.126(9) 0.073(6) 0.044(6) -0.002(4) 0.003(6)
C36 0.072(5) 0.093(6) 0.072(6) 0.028(5) -0.002(4) 0.003(5)
C41 0.058(4) 0.082(5) 0.065(5) 0.024(4) 0.005(3) 0.010(4)
C42 0.073(5) 0.090(6) 0.099(7) 0.035(6) -0.008(5) -0.006(5)
C43 0.066(6) 0.115(9) 0.144(11) 0.050(8) -0.011(6) -0.013(6)
C44 0.058(5) 0.116(9) 0.113(9) 0.015(7) -0.018(5) -0.005(6)
C45 0.077(6) 0.127(9) 0.098(8) 0.038(7) -0.009(5) 0.018(7)
C46 0.080(6) 0.104(7) 0.090(7) 0.043(6) -0.004(5) 0.003(5)
P2 0.0715(12) 0.0776(13) 0.0685(13) 0.0193(10) -0.0028(9) -0.0028(10)
O21 0.113(6) 0.179(11) 0.092(7) -0.005(7) 0.006(5) 0.008(7)
O22 0.103(5) 0.128(7) 0.106(6) 0.038(5) -0.029(4) 0.009(5)
O23 0.129(6) 0.094(5) 0.087(5) 0.026(4) -0.026(4) -0.008(5)
C51 0.18(2) 0.21(2) 0.101(13) 0.004(14) 0.020(12) 0.026(18)
C52 0.20(3) 0.50(7) 0.14(2) -0.09(3) 0.038(18) 0.13(4)
C53 0.20(2) 0.135(13) 0.145(15) 0.059(11) -0.046(14) 0.030(13)
C54 0.183(19) 0.21(2) 0.140(15) 0.047(14) -0.062(14) 0.070(17)
C55 0.196(18) 0.093(9) 0.128(12) 0.029(8) -0.038(11) -0.050(11)
C56 0.35(5) 0.114(14) 0.24(3) 0.075(17) -0.08(3) -0.09(2)
B 0.078(6) 0.074(6) 0.089(8) 0.015(6) 0.006(5) 0.010(5)
C11B 0.096(7) 0.078(5) 0.081(6) 0.026(5) 0.020(5) 0.016(5)
C12B 0.114(9) 0.090(7) 0.114(9) 0.014(7) 0.002(7) 0.040(7)
C13B 0.146(14) 0.105(10) 0.124(12) 0.024(9) 0.007(10) 0.050(10)
C14B 0.186(19) 0.089(8) 0.116(12) 0.012(8) 0.036(12) 0.023(11)
C15B 0.135(12) 0.104(9) 0.112(11) 0.011(8) 0.013(8) 0.007(9)
C16B 0.128(10) 0.087(7) 0.095(8) 0.005(6) 0.007(7) 0.015(7)
C21B 0.082(6) 0.065(5) 0.120(10) 0.005(6) 0.006(6) 0.000(5)
C22B 0.109(8) 0.096(7) 0.119(10) 0.024(7) 0.036(7) -0.005(7)
C23B 0.140(14) 0.089(8) 0.133(12) -0.003(8) 0.067(11) -0.008(9)
C24B 0.124(15) 0.091(9) 0.27(3) 0.016(14) 0.096(19) 0.010(9)
C25B 0.099(10) 0.096(9) 0.23(3) 0.021(13) 0.028(13) 0.021(8)
C26B 0.091(8) 0.076(6) 0.202(17) 0.032(8) 0.020(9) 0.019(6)
C31B 0.084(6) 0.082(6) 0.089(7) 0.024(5) -0.007(5) 0.008(5)
C32B 0.110(8) 0.093(7) 0.083(7) 0.025(6) 0.000(6) 0.005(6)
C33B 0.154(13) 0.118(10) 0.092(9) 0.046(8) -0.010(8) -0.010(9)
C34B 0.163(15) 0.140(14) 0.149(16) 0.087(13) -0.013(12) -0.002(12)
C35B 0.150(14) 0.102(9) 0.153(16) 0.048(10) -0.005(11) 0.026(9)
C36B 0.122(9) 0.077(6) 0.130(11) 0.033(7) 0.005(8) 0.016(6)
C41B 0.089(6) 0.090(6) 0.069(6) 0.014(5) 0.009(4) 0.018(5)
C42B 0.084(6) 0.101(7) 0.092(7) 0.021(6) 0.001(5) 0.022(6)
C43B 0.092(8) 0.133(11) 0.112(10) 0.010(9) -0.004(7) 0.004(8)
C44B 0.139(13) 0.188(19) 0.095(10) 0.040(11) -0.006(9) 0.045(14)
C45B 0.132(11) 0.155(14) 0.103(10) 0.059(9) 0.001(8) 0.017(11)
C46B 0.113(9) 0.125(9) 0.093(8) 0.050(7) 0.010(6) 0.017(7)

loop_
_atom_type_symbol
_atom_type_description
_atom_type_scat_dispersion_real
_atom_type_scat_dispersion_imag
_atom_type_scat_source
C C 0.0181 0.0091 'International Tables Vol C Tables 4.2.6.8 and 6.1.1.4'
H H 0.0000 0.0000 'International Tables Vol C Tables 4.2.6.8 and 6.1.1.4'
B B 0.0090 0.0039 'International Tables Vol C Tables 4.2.6.8 and 6.1.1.4'
O O 0.0492 0.0322 'International Tables Vol C Tables 4.2.6.8 and 6.1.1.4'
P P 0.2955 0.4335 'International Tables Vol C Tables 4.2.6.8 and 6.1.1.4'
Ru Ru 0.0552 3.2960 'International Tables Vol C Tables 4.2.6.8 and 6.1.1.4'

loop_
_geom_angle_atom_site_label_1
_geom_angle_atom_site_label_2
_geom_angle_atom_site_label_3
_geom_angle
C1 Ru CT1 124.6(3)
C1 Ru C13 106.9(6)
CT1 Ru C13 34.1(5)
C1 Ru C12 92.1(5)
CT1 Ru C12 32.6(4)
C13 Ru C12 36.5(6)
C1 Ru C11 112.6(4)
CT1 Ru C11 30.9(4)
C13 Ru C11 61.3(6)
C12 Ru C11 36.8(6)
C1 Ru P2 92.7(3)
CT1 Ru P2 120.76(7)
C13 Ru P2 97.1(4)
C12 Ru P2 131.9(5)
C11 Ru P2 150.1(3)
C1 Ru P1 86.1(3)
CT1 Ru P1 128.83(6)
C13 Ru P1 162.7(5)
C12 Ru P1 134.6(5)
C11 Ru P1 103.6(4)
P2 Ru P1 93.54(8)
C1 Ru C18 144.9(4)
CT1 Ru C18 29.8(2)
C13 Ru C18 38.0(6)
C12 Ru C18 59.2(5)
C11 Ru C18 57.0(4)
P2 Ru C18 93.1(2)
P1 Ru C18 128.0(3)
C1 Ru C19 146.9(4)
CT1 Ru C19 30.2(3)
C13 Ru C19 61.2(6)
C12 Ru C19 59.5(5)
C11 Ru C19 34.3(5)
P2 Ru C19 118.5(3)
P1 Ru C19 101.7(3)
C18 Ru C19 33.5(4)
C2 C1 Ru 174.8(8)
C1 C2 C3 128.7(10)
C8 C3 C4 118.5(12)
C8 C3 C2 120.8(12)
C4 C3 C2 120.7(10)
C5 C4 C3 120.1(16)
C6 C5 C4 123(2)
C5 C6 C7 117.1(19)
C8 C7 C6 123(2)
C7 C8 C3 118(2)
C19 C11 C12 111.2(12)
C19 C11 Ru 79.9(6)
C12 C11 Ru 70.0(6)
C13 C12 C11 108.9(13)
C13 C12 Ru 71.2(6)
C11 C12 Ru 73.2(6)
C12 C13 C18 103.7(14)
C12 C13 Ru 72.3(6)
C18 C13 Ru 76.6(5)
C15 C14 C18 114.6(18)
C16 C15 C14 126.2(17)
C17 C16 C15 118(2)
C16 C17 C19 121(2)
C19 C18 C14 118.2(15)
C19 C18 C13 110.9(10)
C14 C18 C13 130.8(14)
C19 C18 Ru 76.5(5)
C14 C18 Ru 127.0(7)
C13 C18 Ru 65.4(5)
C17 C19 C18 121.2(14)
C17 C19 C11 133.8(15)
C18 C19 C11 104.8(11)
C17 C19 Ru 132.6(9)
C18 C19 Ru 70.0(5)
C11 C19 Ru 65.8(5)
C31 P1 C41 102.1(4)
C31 P1 C21 105.6(4)
C41 P1 C21 100.5(4)
C31 P1 Ru 114.9(3)
C41 P1 Ru 118.5(3)
C21 P1 Ru 113.4(3)
C22 C21 C26 117.3(9)
C22 C21 P1 121.6(8)
C26 C21 P1 121.1(7)
C23 C22 C21 119.5(11)
C24 C23 C22 122.2(11)
C25 C24 C23 119.0(10)
C24 C25 C26 120.8(12)
C25 C26 C21 121.2(11)
C32 C31 C36 120.3(9)
C32 C31 P1 117.6(7)
C36 C31 P1 122.1(8)
C31 C32 C33 119.4(10)
C34 C33 C32 120.7(11)
C33 C34 C35 119.8(11)
C34 C35 C36 120.7(11)
C31 C36 C35 119.1(11)
C42 C41 C46 118.3(9)
C42 C41 P1 122.5(8)
C46 C41 P1 119.2(7)
C41 C42 C43 121.3(12)
C42 C43 C44 119.9(12)
C45 C44 C43 118.8(10)
C44 C45 C46 122.3(12)
C45 C46 C41 119.3(11)
O21 P2 O23 106.4(7)
O21 P2 O22 105.0(6)
O23 P2 O22 99.1(5)
O21 P2 Ru 109.5(4)
O23 P2 Ru 112.3(3)
O22 P2 Ru 123.2(4)
C51 O21 P2 132.0(14)
C53 O22 P2 132.3(14)
C55 O23 P2 130.7(10)
O21 C51 C52 107(2)
O22 C53 C54 113.4(19)
C56 C55 O23 113(2)
C11B B C21B 110.4(9)
C11B B C41B 111.5(9)
C21B B C41B 108.1(10)
C11B B C31B 106.8(9)
C21B B C31B 111.2(10)
C41B B C31B 108.8(9)
C12B C11B C16B 113.4(11)
C12B C11B B 124.5(12)
C16B C11B B 122.0(11)
C11B C12B C13B 123.5(15)
C14B C13B C12B 120.7(15)
C13B C14B C15B 118.7(15)
C14B C15B C16B 120.2(18)
C15B C16B C11B 123.4(15)
C22B C21B C26B 115.0(13)
C22B C21B B 123.5(13)
C26B C21B B 121.0(14)
C23B C22B C21B 124.7(19)
C22B C23B C24B 119(2)
C25B C24B C23B 119.6(16)
C24B C25B C26B 121(2)
C21B C26B C25B 121(2)
C32B C31B C36B 113.8(12)
C32B C31B B 122.1(10)
C36B C31B B 123.8(12)
C31B C32B C33B 124.6(13)
C34B C33B C32B 117.5(17)
C35B C34B C33B 119.9(15)
C36B C35B C34B 120.3(15)
C35B C36B C31B 123.6(16)
C42B C41B C46B 113.4(12)
C42B C41B B 124.1(11)
C46B C41B B 122.4(11)
C43B C42B C41B 124.2(15)
C44B C43B C42B 119.1(16)
C45B C44B C43B 120.1(16)
C44B C45B C46B 119.1(17)
C45B C46B C41B 124.0(15)

loop_
_geom_bond_atom_site_label_1
_geom_bond_atom_site_label_2
_geom_bond_distance
Ru C1 1.828(10)
Ru CT1 1.9631(7)
Ru C13 2.211(8)
Ru C12 2.225(10)
Ru C11 2.266(9)
Ru P2 2.283(2)
Ru P1 2.348(2)
Ru C18 2.365(9)
Ru C19 2.447(9)
C1 C2 1.281(15)
C2 C3 1.460(16)
C3 C8 1.380(17)
C3 C4 1.387(18)
C4 C5 1.38(2)
C5 C6 1.31(4)
C6 C7 1.39(4)
C7 C8 1.37(4)
C11 C19 1.402(18)
C11 C12 1.42(2)
C12 C13 1.39(2)
C13 C18 1.50(2)
C14 C15 1.39(4)
C14 C18 1.440(19)
C15 C16 1.34(4)
C16 C17 1.33(4)
C17 C19 1.38(2)
C18 C19 1.390(17)
P1 C31 1.839(9)
P1 C41 1.846(8)
P1 C21 1.853(9)
C21 C22 1.368(15)
C21 C26 1.391(15)
C22 C23 1.361(17)
C23 C24 1.345(19)
C24 C25 1.335(19)
C25 C26 1.346(18)
C31 C32 1.371(15)
C31 C36 1.378(14)
C32 C33 1.395(16)
C33 C34 1.360(19)
C34 C35 1.362(19)
C35 C36 1.397(17)
C41 C42 1.342(15)
C41 C46 1.398(15)
C42 C43 1.368(16)
C43 C44 1.38(2)
C44 C45 1.33(2)
C45 C46 1.357(16)
P2 O21 1.527(11)
P2 O23 1.554(10)
P2 O22 1.564(9)
O21 C51 1.41(2)
O22 C53 1.37(2)
O23 C55 1.432(18)
C51 C52 1.47(4)
C53 C54 1.43(3)
C55 C56 1.31(3)
B C11B 1.638(16)
B C21B 1.650(17)
B C41B 1.657(18)
B C31B 1.658(18)
C11B C12B 1.358(18)
C11B C16B 1.40(2)
C12B C13B 1.38(2)
C13B C14B 1.33(3)
C14B C15B 1.35(3)
C15B C16B 1.37(2)
C21B C22B 1.40(2)
C21B C26B 1.40(2)
C22B C23B 1.36(2)
C23B C24B 1.39(4)
C24B C25B 1.35(4)
C25B C26B 1.43(3)
C31B C32B 1.386(18)
C31B C36B 1.393(17)
C32B C33B 1.39(2)
C33B C34B 1.38(3)
C34B C35B 1.37(3)
C35B C36B 1.35(3)
C41B C42B 1.380(18)
C41B C46B 1.403(19)
C42B C43B 1.37(2)
C43B C44B 1.37(3)
C44B C45B 1.36(3)
C45B C46B 1.36(2)
